data_2212946
loop_
_publ_author_name
'Nawaz, Hamid '
'Khawar Rauf, M.'
'Ebihara, Masahiro'
'Badshah, Amin'

_publ_section_title
;
 Methyl 2-(2,3-dimethylanilino)benzoate
;
_journal_coeditor_code LH2314
_journal_issue 4
_journal_name_full 'Acta Crystallographica Section E'
_journal_page_first o1658
_journal_page_last o1659
_journal_paper_doi 10.1107/S160053680700997X
_journal_volume 63
_journal_year 2007
_chemical_formula_iupac 'C16 H17 N O2'
_chemical_formula_moiety 'C16 H17 N O2'
_chemical_formula_sum 'C16 H17 N O2'
_chemical_formula_weight 255.31
_chemical_melting_point 375
_chemical_name_systematic
;
Methyl 2-(2,3-dimethylanilino)benzoate
;
_space_group_IT_number 2
_symmetry_cell_setting triclinic
_symmetry_space_group_name_Hall '-P 1'
_symmetry_space_group_name_H-M 'P -1'
_atom_sites_solution_hydrogens geom
_atom_sites_solution_primary direct
_atom_sites_solution_secondary difmap
_audit_creation_method SHELXL-97
_cell_angle_alpha 63.543(15)
_cell_angle_beta 70.24(2)
_cell_angle_gamma 84.96(3)
_cell_formula_units_Z 2
_cell_length_a 7.9018(2)
_cell_length_b 9.4463(2)
_cell_length_c 10.2847(6)
_cell_measurement_reflns_used 2223
_cell_measurement_temperature 123(2)
_cell_measurement_theta_max 27.5
_cell_measurement_theta_min 3.2
_cell_volume 645.01(14)
_computing_cell_refinement CrystalClear
_computing_data_collection 'CrystalClear (Molecular Structure Corporation & Rigaku, 2001)'
_computing_data_reduction 'TEXSAN (Rigaku/MSC, 2004)'
_computing_molecular_graphics 'ORTEPII (Johnson, 1976)'
_computing_publication_material 'SHELXL97 and TEXSAN'
_computing_structure_refinement 'SHELXL97 (Sheldrick, 1997)'
_computing_structure_solution 'SIR97 (Altomare et al., 1999)'
_diffrn_ambient_temperature 123(2)
_diffrn_detector_area_resol_mean 14.62
_diffrn_measured_fraction_theta_full 0.977
_diffrn_measured_fraction_theta_max 0.977
_diffrn_measurement_device_type 'Rigaku/MSC Mercury CCD'
_diffrn_measurement_method \w
_diffrn_radiation_monochromator graphite
_diffrn_radiation_type MoK\a
_diffrn_radiation_wavelength 0.71070
_diffrn_reflns_av_R_equivalents 0.0175
_diffrn_reflns_av_sigmaI/netI 0.0203
_diffrn_reflns_limit_h_max 6
_diffrn_reflns_limit_h_min -10
_diffrn_reflns_limit_k_max 12
_diffrn_reflns_limit_k_min -11
_diffrn_reflns_limit_l_max 10
_diffrn_reflns_limit_l_min -13
_diffrn_reflns_number 5160
_diffrn_reflns_theta_full 27.48
_diffrn_reflns_theta_max 27.48
_diffrn_reflns_theta_min 3.24
_exptl_absorpt_coefficient_mu 0.087
_exptl_absorpt_correction_type none
_exptl_crystal_colour colorless
_exptl_crystal_density_diffrn 1.315
_exptl_crystal_density_method 'not measured'
_exptl_crystal_description block
_exptl_crystal_F_000 272.00
_exptl_crystal_size_max 0.30
_exptl_crystal_size_mid 0.22
_exptl_crystal_size_min 0.20
_refine_diff_density_max 0.462
_refine_diff_density_min -0.256
_refine_ls_extinction_method none
_refine_ls_goodness_of_fit_ref 1.091
_refine_ls_hydrogen_treatment mixed
_refine_ls_matrix_type full
_refine_ls_number_parameters 179
_refine_ls_number_reflns 2899
_refine_ls_number_restraints 0
_refine_ls_restrained_S_all 1.091
_refine_ls_R_factor_all 0.0594
_refine_ls_R_factor_gt 0.0554
_refine_ls_shift/su_max 0.001
_refine_ls_shift/su_mean 0.000
_refine_ls_structure_factor_coef Fsqd
_refine_ls_weighting_details 'calc w=1/[\s^2^(Fo^2^)+(0.0548P)^2^+0.4515P] where P=(Fo^2^+2Fc^2^)/3'
_refine_ls_weighting_scheme calc
_refine_ls_wR_factor_gt 0.1330
_refine_ls_wR_factor_ref 0.1358
_reflns_number_gt 2735
_reflns_number_total 2899
_reflns_threshold_expression ' I>2\s(I)'
_cod_data_source_file lh2314.cif
_cod_data_source_block I
_cod_original_cell_volume 645.03(14)
_cod_database_code 2212946
_cod_database_fobs_code 2212946

loop_
_symmetry_equiv_pos_as_xyz
'x, y, z'
'-x, -y, -z'

loop_
_atom_site_type_symbol
_atom_site_label
_atom_site_fract_x
_atom_site_fract_y
_atom_site_fract_z
_atom_site_U_iso_or_equiv
_atom_site_adp_type
_atom_site_calc_flag
_atom_site_refinement_flags
_atom_site_occupancy
N N1 0.32544(18) 0.19479(16) 0.75952(16) 0.0244(3) Uani d . 1
H H1 0.289(3) 0.255(3) 0.806(3) 0.038(6) Uiso d . 1
C C1 0.49489(19) 0.22842(17) 0.65334(16) 0.0180(3) Uani d . 1
C C2 0.61030(18) 0.35716(16) 0.61855(16) 0.0170(3) Uani d . 1
C C3 0.78058(19) 0.38874(17) 0.50431(17) 0.0200(3) Uani d . 1
H H3 0.8566 0.4761 0.4795 0.024 Uiso calc R 1
C C4 0.8406(2) 0.29685(18) 0.42713(17) 0.0222(3) Uani d . 1
H H4 0.9565 0.3202 0.3503 0.027 Uiso calc R 1
C C5 0.7288(2) 0.16900(18) 0.46338(17) 0.0207(3) Uani d . 1
H H5 0.7694 0.1044 0.4113 0.025 Uiso calc R 1
C C6 0.56008(19) 0.13507(17) 0.57371(17) 0.0196(3) Uani d . 1
H H6 0.4862 0.0472 0.5967 0.024 Uiso calc R 1
C C7 0.55184(19) 0.45581(16) 0.70145(17) 0.0185(3) Uani d . 1
O O1 0.41067(15) 0.43516(13) 0.80555(14) 0.0264(3) Uani d . 1
O O2 0.67517(15) 0.57517(13) 0.65053(13) 0.0245(3) Uani d . 1
C C8 0.6248(2) 0.67625(19) 0.7273(2) 0.0288(4) Uani d . 1
H H8A 0.5055 0.7136 0.7254 0.043 Uiso calc R 1
H H8B 0.7136 0.7675 0.6741 0.043 Uiso calc R 1
H H8C 0.6211 0.6163 0.8344 0.043 Uiso calc R 1
C C9 0.20198(19) 0.06956(18) 0.79674(17) 0.0199(3) Uani d . 1
C C10 0.21540(19) -0.08617(18) 0.89971(16) 0.0194(3) Uani d . 1
C C11 0.0819(2) -0.20417(18) 0.94331(17) 0.0218(3) Uani d . 1
C C12 -0.0565(2) -0.16264(18) 0.88070(17) 0.0221(3) Uani d . 1
H H12 -0.1473 -0.2416 0.9112 0.026 Uiso calc R 1
C C13 -0.0649(2) -0.0093(2) 0.77527(18) 0.0237(3) Uani d . 1
H H13 -0.1589 0.0158 0.7322 0.028 Uiso calc R 1
C C14 0.0650(2) 0.10860(18) 0.73237(17) 0.0214(3) Uani d . 1
H H14 0.0603 0.2143 0.6601 0.026 Uiso calc R 1
C C15 0.3649(2) -0.1287(2) 0.96647(18) 0.0247(3) Uani d . 1
H H15A 0.4584 -0.0407 0.9091 0.037 Uiso calc R 1
H H15B 0.4169 -0.2240 0.9590 0.037 Uiso calc R 1
H H15C 0.3171 -0.1491 1.0749 0.037 Uiso calc R 1
C C16 0.0870(2) -0.3712(2) 1.0583(2) 0.0314(4) Uani d . 1
H H16A -0.0277 -0.4309 1.0924 0.047 Uiso calc R 1
H H16B 0.1064 -0.3705 1.1472 0.047 Uiso calc R 1
H H16C 0.1857 -0.4215 1.0103 0.047 Uiso calc R 1

loop_
_atom_site_aniso_label
_atom_site_aniso_U_11
_atom_site_aniso_U_22
_atom_site_aniso_U_33
_atom_site_aniso_U_12
_atom_site_aniso_U_13
_atom_site_aniso_U_23
N1 0.0213(6) 0.0244(7) 0.0278(7) -0.0054(5) 0.0013(5) -0.0174(6)
C1 0.0171(6) 0.0187(7) 0.0172(6) -0.0001(5) -0.0046(5) -0.0078(5)
C2 0.0178(6) 0.0152(6) 0.0176(6) 0.0013(5) -0.0075(5) -0.0058(5)
C3 0.0182(7) 0.0178(7) 0.0202(7) -0.0016(5) -0.0073(5) -0.0041(6)
C4 0.0170(6) 0.0245(7) 0.0181(7) -0.0004(5) -0.0020(5) -0.0059(6)
C5 0.0210(7) 0.0236(7) 0.0187(7) 0.0038(6) -0.0064(6) -0.0109(6)
C6 0.0200(7) 0.0198(7) 0.0197(7) -0.0009(5) -0.0052(5) -0.0098(6)
C7 0.0201(7) 0.0147(6) 0.0216(7) 0.0010(5) -0.0105(5) -0.0062(5)
O1 0.0246(6) 0.0252(6) 0.0322(6) -0.0008(4) -0.0042(5) -0.0183(5)
O2 0.0265(6) 0.0184(5) 0.0316(6) -0.0026(4) -0.0098(5) -0.0128(5)
C8 0.0341(9) 0.0211(7) 0.0419(10) 0.0040(6) -0.0187(7) -0.0190(7)
C9 0.0181(7) 0.0239(7) 0.0189(7) -0.0009(5) -0.0020(5) -0.0131(6)
C10 0.0183(7) 0.0245(7) 0.0175(7) 0.0019(5) -0.0046(5) -0.0122(6)
C11 0.0228(7) 0.0254(8) 0.0189(7) -0.0010(6) -0.0035(6) -0.0133(6)
C12 0.0212(7) 0.0249(7) 0.0190(7) -0.0041(5) -0.0008(5) -0.0120(6)
C13 0.0194(7) 0.0329(8) 0.0232(7) 0.0031(6) -0.0083(6) -0.0154(7)
C14 0.0214(7) 0.0235(7) 0.0185(7) 0.0038(6) -0.0064(5) -0.0092(6)
C15 0.0251(7) 0.0291(8) 0.0248(8) 0.0040(6) -0.0116(6) -0.0142(6)
C16 0.0377(9) 0.0244(8) 0.0291(8) -0.0033(7) -0.0112(7) -0.0082(7)

loop_
_atom_type_symbol
_atom_type_description
_atom_type_scat_dispersion_real
_atom_type_scat_dispersion_imag
_atom_type_scat_source
C C 0.0033 0.0016 'International Tables Vol C Tables 4.2.6.8 and 6.1.1.4'
H H 0.0000 0.0000 'International Tables Vol C Tables 4.2.6.8 and 6.1.1.4'
N N 0.0061 0.0033 'International Tables Vol C Tables 4.2.6.8 and 6.1.1.4'
O O 0.0106 0.0060 'International Tables Vol C Tables 4.2.6.8 and 6.1.1.4'

loop_
_geom_angle_atom_site_label_1
_geom_angle_atom_site_label_2
_geom_angle_atom_site_label_3
_geom_angle
C1 N1 C9 124.42(13)
C1 N1 H1 118.0(15)
C9 N1 H1 117.6(15)
N1 C1 C6 120.12(13)
N1 C1 C2 121.87(13)
C6 C1 C2 118.00(13)
C3 C2 C1 119.02(13)
C3 C2 C7 120.50(13)
C1 C2 C7 120.48(13)
C4 C3 C2 121.91(13)
C4 C3 H3 119.0
C2 C3 H3 119.0
C3 C4 C5 118.99(13)
C3 C4 H4 120.5
C5 C4 H4 120.5
C6 C5 C4 120.84(14)
C6 C5 H5 119.6
C4 C5 H5 119.6
C5 C6 C1 121.21(13)
C5 C6 H6 119.4
C1 C6 H6 119.4
O1 C7 O2 121.77(13)
O1 C7 C2 125.70(13)
O2 C7 C2 112.52(12)
C7 O2 C8 114.97(12)
O2 C8 H8A 109.5
O2 C8 H8B 109.5
H8A C8 H8B 109.5
O2 C8 H8C 109.5
H8A C8 H8C 109.5
H8B C8 H8C 109.5
C14 C9 C10 121.49(14)
C14 C9 N1 118.05(14)
C10 C9 N1 120.42(14)
C9 C10 C11 118.62(14)
C9 C10 C15 121.46(14)
C11 C10 C15 119.90(14)
C12 C11 C10 119.20(14)
C12 C11 C16 120.45(14)
C10 C11 C16 120.34(14)
C13 C12 C11 121.56(14)
C13 C12 H12 119.2
C11 C12 H12 119.2
C12 C13 C14 119.79(14)
C12 C13 H13 120.1
C14 C13 H13 120.1
C9 C14 C13 119.28(14)
C9 C14 H14 120.4
C13 C14 H14 120.4
C10 C15 H15A 109.5
C10 C15 H15B 109.5
H15A C15 H15B 109.5
C10 C15 H15C 109.5
H15A C15 H15C 109.5
H15B C15 H15C 109.5
C11 C16 H16A 109.5
C11 C16 H16B 109.5
H16A C16 H16B 109.5
C11 C16 H16C 109.5
H16A C16 H16C 109.5
H16B C16 H16C 109.5

loop_
_geom_bond_atom_site_label_1
_geom_bond_atom_site_label_2
_geom_bond_distance
N1 C1 1.3650(19)
N1 C9 1.4299(19)
N1 H1 0.87(2)
C1 C6 1.411(2)
C1 C2 1.4231(19)
C2 C3 1.403(2)
C2 C7 1.475(2)
C3 C4 1.377(2)
C3 H3 0.9500
C4 C5 1.394(2)
C4 H4 0.9500
C5 C6 1.377(2)
C5 H5 0.9500
C6 H6 0.9500
C7 O1 1.2138(19)
C7 O2 1.3480(18)
O2 C8 1.4442(19)
C8 H8A 0.9800
C8 H8B 0.9800
C8 H8C 0.9800
C9 C14 1.393(2)
C9 C10 1.399(2)
C10 C11 1.414(2)
C10 C15 1.499(2)
C11 C12 1.393(2)
C11 C16 1.500(2)
C12 C13 1.382(2)
C12 H12 0.9500
C13 C14 1.395(2)
C13 H13 0.9500
C14 H14 0.9500
C15 H15A 0.9800
C15 H15B 0.9800
C15 H15C 0.9800
C16 H16A 0.9800
C16 H16B 0.9800
C16 H16C 0.9800

loop_
_geom_hbond_atom_site_label_D
_geom_hbond_atom_site_label_H
_geom_hbond_atom_site_label_A
_geom_hbond_distance_DH
_geom_hbond_distance_HA
_geom_hbond_distance_DA
_geom_hbond_angle_DHA
N1 H1 O1 0.87(2) 2.03(2) 2.6973(17) 133.3(19)

loop_
_geom_torsion_atom_site_label_1
_geom_torsion_atom_site_label_2
_geom_torsion_atom_site_label_3
_geom_torsion_atom_site_label_4
_geom_torsion
C9 N1 C1 C6 -1.1(2)
C9 N1 C1 C2 178.49(14)
N1 C1 C2 C3 -177.79(14)
C6 C1 C2 C3 1.9(2)
N1 C1 C2 C7 2.3(2)
C6 C1 C2 C7 -178.09(13)
C1 C2 C3 C4 -1.3(2)
C7 C2 C3 C4 178.61(13)
C2 C3 C4 C5 0.1(2)
C3 C4 C5 C6 0.5(2)
C4 C5 C6 C1 0.1(2)
N1 C1 C6 C5 178.37(14)
C2 C1 C6 C5 -1.3(2)
C3 C2 C7 O1 -177.18(14)
C1 C2 C7 O1 2.8(2)
C3 C2 C7 O2 2.07(19)
C1 C2 C7 O2 -177.99(12)
O1 C7 O2 C8 -0.9(2)
C2 C7 O2 C8 179.77(12)
C1 N1 C9 C14 -100.96(18)
C1 N1 C9 C10 81.52(19)
C14 C9 C10 C11 -2.6(2)
N1 C9 C10 C11 174.80(12)
C14 C9 C10 C15 178.76(13)
N1 C9 C10 C15 -3.8(2)
C9 C10 C11 C12 1.1(2)
C15 C10 C11 C12 179.75(13)
C9 C10 C11 C16 -177.54(14)
C15 C10 C11 C16 1.1(2)
C10 C11 C12 C13 0.9(2)
C16 C11 C12 C13 179.60(14)
C11 C12 C13 C14 -1.6(2)
C10 C9 C14 C13 2.1(2)
N1 C9 C14 C13 -175.44(13)
C12 C13 C14 C9 0.1(2)

loop_
_cod_related_entry_id
_cod_related_entry_database
_cod_related_entry_code
1 ChemSpider 64198
